data_2001538
loop_
_publ_author_name
'Bouckaert, J.'
'Maes, D.'
'Lisgarten, J. N.'
'Chattopadhyay, T. K.'
'Palmer, R. A.'
'Mazid, M. A.'
'Gazi, D. M.'

_publ_section_title
;
 Structures of chromium(III) cyclam complexes. 5. Structure of
 <i>trans</i>-dichloro(1,4,8,11-tetraazacyclotetradecane)chromium(III)
 isothiocyanate
;
_journal_issue 7
_journal_name_full 'Acta Crystallographica Section C'
_journal_page_first 1361
_journal_page_last 1363
_journal_paper_doi 10.1107/S010827019300054X
_journal_volume 49
_journal_year 1993
_chemical_formula_moiety 'C10 H24 Cl2 Cr1 N4 , S1 C1 N1'
_chemical_formula_sum 'C11 H24 Cl2 Cr N5 S'
_chemical_formula_weight 381.31
_space_group_crystal_system orthorhombic
_space_group_IT_number 61
_space_group_name_Hall '-P 2bc 2ac'
_space_group_name_H-M_alt 'P c a b'
_atom_type_scat_source 'SHELX76 and IntTabIV'
_cell_angle_alpha 90.0
_cell_angle_beta 90.0
_cell_angle_gamma 90.0
_cell_formula_units_Z 4
_cell_length_a 11.7000(10)
_cell_length_b 10.8780(10)
_cell_length_c 12.8920(10)
_cell_measurement_reflns_used 25
_cell_measurement_temperature 293
_cell_measurement_theta_max 14
_cell_measurement_theta_min 11.5
_cell_volume 1640.8(2)
_diffrn_measurement_device 'Enraf-Nonius FAST'
_diffrn_radiation_type MoK\a
_diffrn_radiation_wavelength 0.71069
_diffrn_reflns_av_R_equivalents 0.024
_diffrn_reflns_limit_h_max 14
_diffrn_reflns_limit_h_min 0
_diffrn_reflns_limit_k_max 15
_diffrn_reflns_limit_k_min 0
_diffrn_reflns_limit_l_max 11
_diffrn_reflns_limit_l_min 0
_diffrn_reflns_number 7892
_diffrn_reflns_theta_max 27.0
_diffrn_standards_decay_% <5
_diffrn_standards_interval_count 100
_diffrn_standards_number 3
_exptl_absorpt_coefficient_mu 1.073
_exptl_absorpt_correction_type none
_exptl_crystal_colour Red
_exptl_crystal_density_diffrn 1.55
_exptl_crystal_description Prismatic
_exptl_crystal_size_max 0.50
_exptl_crystal_size_mid 0.40
_exptl_crystal_size_min 0.40
_refine_diff_density_max 0.58
_refine_diff_density_min -0.68
_refine_ls_extinction_method none
_refine_ls_hydrogen_treatment refU
_refine_ls_number_parameters 125
_refine_ls_number_reflns 1413
_refine_ls_R_factor_obs 0.036
_refine_ls_shift/esd_max 0.878
_refine_ls_structure_factor_coef F^2^
_refine_ls_weighting_scheme unit
_refine_ls_wR_factor_obs 0.036
_reflns_number_observed 1413
_reflns_number_total 2043
_reflns_observed_criterion I>3\s(I)
_cod_data_source_file li1031.cif
_cod_data_source_block li1031_structure_1_of_1
_cod_depositor_comments
;
 Marking atoms 'S', 'C8', 'N9' as being disordered around a special position
 with the occupancy of 0.5 after consulting the original publication.

 Antanas Vaitkus,
 2018-01-31
;
_cod_original_cell_volume 1640.8
_cod_original_formula_sum 'C11 H24 Cl2 Cr1 N5 S1'
_cod_database_code 2001538

loop_
_space_group_symop_id
_space_group_symop_operation_xyz
1 x,y,z
2 -x,-y+1/2,z+1/2
3 x+1/2,-y,-z+1/2
4 -x+1/2,y+1/2,-z
5 -x,-y,-z
6 x,y+1/2,-z+1/2
7 -x+1/2,y,z+1/2
8 x+1/2,-y+1/2,z

loop_
_atom_site_label
_atom_site_fract_x
_atom_site_fract_y
_atom_site_fract_z
_atom_site_occupancy
_atom_site_disorder_group
_atom_site_U_iso_or_equiv
Cr* .0000 .0000 .0000 1 . .01680(10)
Cl -.10710(10) .12490(10) -.10780(10) 1 . .02910(10)
C1 .0730(3) -.1385(3) -.2203(2) 1 . .0377(4)
C2 -.0611(3) -.1470(3) -.1874(2) 1 . .0318(4)
N3 -.0761(2) -.1404(2) -.0732(2) 1 . .0240(4)
C4 -.2040(3) -.1480(3) -.0378(3) 1 . .0329(4)
C5 -.2097(3) -.1216(3) .0776(3) 1 . .0336(4)
N6 -.1530(2) -.0059(2) .0943(2) 1 . .0251(3)
C7 -.1350(3) .0220(3) .2059(2) 1 . .0353(4)
S .5480(3) .0785(2) .0613(2) 0.5 -1 .0488(3)
C8 .4878(9) -.0196(8) .0008(9) 0.5 -1 .0670(5)
N9 .4361(8) -.0896(8) -.0326(7) 0.5 -1 .0568(5)
H1 .1170 -.2109 -.1792 1 . .056(2)
H2 .0743 -.1578 -.3025 1 . .056(2)
H3 -.0963 -.2328 -.2150 1 . .051(2)
H4 -.1074 -.0713 -.2216 1 . .051(2)
H5 -.0386 -.1878 -.0537 1 . .026(2)
H6 -.2379 -.2385 -.0533 1 . .052(2)
H7 -.2534 -.0802 -.0796 1 . .052(2)
H8 -.1667 -.1933 .1205 1 . .047(2)
H9 -.2977 -.1159 .1024 1 . .047(2)
H10 -.2066 .0322 .0785 1 . .049(2)
H11 -.0914 -.0546 .2415 1 . .046(2)
H12 -.2170 .0350 .2429 1 . .046(2)

loop_
_geom_angle_atom_site_label_1
_geom_angle_atom_site_label_2
_geom_angle_atom_site_label_3
_geom_angle
_geom_angle_publ_flag
N3 Cr Cl 85.60(10) yes
N6 Cr Cl 84.70(10) yes
N3 Cr N6 82.80(10) yes
C2 N3 Cr 116.9(2) yes
C4 N3 Cr 109.1(2) yes
C2 N3 C4 113.5(2) yes
C4 C5 N6 107.0(2) yes
N3 C4 C5 108.5(3) yes
C1 C7 N6 111.6(3) yes
N9 C8 S 171.2(12) yes

loop_
_geom_bond_atom_site_label_1
_geom_bond_atom_site_label_2
_geom_bond_distance
_geom_bond_publ_flag
Cl Cr 2.3120(10) yes
N3 Cr 2.004(2) yes
N6 Cr 2.165(2) yes
N3 C2 1.484(4) yes
N3 C4 1.566(4) yes
N6 C5 1.438(4) yes
N6 C7 1.485(4) yes
C1 C2 1.628(2) yes
C4 C5 1.517(5) yes
C7 C1' 1.472(5) yes
S C8 1.498(10) yes
N9 C8 1.064(11) yes

loop_
_geom_torsion_atom_site_label_1
_geom_torsion_atom_site_label_2
_geom_torsion_atom_site_label_3
_geom_torsion_atom_site_label_4
_geom_torsion
C7' C1 C2 N3 -69.010(10)
C1 C2 N3 C4 180.00(8)
C2 N3 C4 C5 -171.81(7)
N3 C4 C5 N6 53.850(10)
C4 C5 N6 C7 -170.50(6)
C5 N6 C7 C1' 177.8(2)
N6 C7 C1' C2' -69.420(10)
